data_7037915
loop_
_publ_author_name
'Takahashi, Kiyonori'
'Hoshino, Norihisa'
'Takeda, Takashi'
'Satomi, Koichiro'
'Suzuki, Yasutaka'
'Noro, Shin-Ichiro'
'Nakamura, Takayoshi'
'Kawamata, Jun'
'Akutagawa, Tomoyuki'

_publ_section_title
;
 The crystal design of polar one-dimensional hydrogen-bonded copper
 coordination complexes.
;
_journal_issue 8
_journal_name_full 'Dalton transactions (Cambridge, England : 2003)'
_journal_page_first 3398
_journal_page_last 3406
_journal_paper_doi 10.1039/c5dt04865f
_journal_volume 45
_journal_year 2016
_chemical_absolute_configuration 'CHOOSE rm ad rmad syn or unk'
_chemical_formula_moiety 'C24 H20 Cu I2 N2 O5'
_chemical_formula_sum 'C24 H20 Cu I2 N2 O5'
_chemical_formula_weight 733.79
_space_group_crystal_system monoclinic
_space_group_IT_number 5
_space_group_name_Hall 'I 2y'
_space_group_name_H-M_alt 'I 1 2 1'
_symmetry_space_group_name_Hall 'I 2y'
_symmetry_space_group_name_H-M 'I 1 2 1'
_atom_sites_solution_hydrogens geom
_atom_sites_solution_primary direct
_atom_sites_solution_secondary difmap
_audit_creation_method 'by CrystalStructure 4.1'
_audit_update_record
;
2016-01-06 deposited with the CCDC.
2016-01-06 downloaded from the CCDC.
;
_cell_angle_alpha 90.0000
_cell_angle_beta 118.750(4)
_cell_angle_gamma 90.0000
_cell_formula_units_Z 2
_cell_length_a 15.4024(7)
_cell_length_b 5.8321(3)
_cell_length_c 15.4255(7)
_cell_measurement_reflns_used 2242
_cell_measurement_temperature 100
_cell_measurement_theta_max 68.06
_cell_measurement_theta_min 3.33
_cell_volume 1214.83(11)
_computing_cell_refinement 'RAPID AUTO'
_computing_data_collection 'RAPID AUTO (Rigaku, ????)'
_computing_data_reduction 'RAPID AUTO'
_computing_molecular_graphics 'CrystalStructure 4.1'
_computing_publication_material 'CrystalStructure 4.1 (Rigaku, 2014)'
_computing_structure_refinement 'SHELXL2013 (Sheldrick, 2008)'
_computing_structure_solution 'SIR2004 (Burla, et al., 2005)'
_diffrn_ambient_temperature 100
_diffrn_detector_area_resol_mean 10.000
_diffrn_measured_fraction_theta_full 0.986
_diffrn_measured_fraction_theta_max 0.985
_diffrn_measurement_device_type 'Rigaku R-AXIS RAPID'
_diffrn_measurement_method \w
_diffrn_radiation_type 'Cu K\a'
_diffrn_radiation_wavelength 1.54187
_diffrn_reflns_av_R_equivalents 0.1283
_diffrn_reflns_laue_measured_fraction_full 0.986
_diffrn_reflns_laue_measured_fraction_max 0.985
_diffrn_reflns_limit_h_max 18
_diffrn_reflns_limit_h_min -17
_diffrn_reflns_limit_k_max 7
_diffrn_reflns_limit_k_min -7
_diffrn_reflns_limit_l_max 18
_diffrn_reflns_limit_l_min -18
_diffrn_reflns_number 6044
_diffrn_reflns_point_group_measured_fraction_full 0.950
_diffrn_reflns_point_group_measured_fraction_max 0.947
_diffrn_reflns_theta_full 67.687
_diffrn_reflns_theta_max 68.158
_diffrn_reflns_theta_min 3.332
_diffrn_standards_number 0
_exptl_absorpt_coefficient_mu 21.547
_exptl_absorpt_correction_T_max 0.806
_exptl_absorpt_correction_T_min 0.379
_exptl_absorpt_correction_type numerical
_exptl_absorpt_process_details 'NUMABS (Rigaku, 1999)'
_exptl_crystal_colour blue
_exptl_crystal_density_diffrn 2.006
_exptl_crystal_density_method 'not measured'
_exptl_crystal_description platelet
_exptl_crystal_F_000 706.00
_exptl_crystal_size_max 0.200
_exptl_crystal_size_mid 0.100
_exptl_crystal_size_min 0.010
_refine_diff_density_max 2.27
_refine_diff_density_min -2.89
_refine_ls_abs_structure_details
;
 Flack x determined using 387 quotients [(I+)-(I-)]/[(I+)+(I-)]
 (Parsons and Flack (2004), Acta Cryst. A60, s61).
;
_refine_ls_abs_structure_Flack 0.01(2)
_refine_ls_extinction_method none
_refine_ls_goodness_of_fit_ref 1.081
_refine_ls_hydrogen_treatment constr
_refine_ls_number_parameters 155
_refine_ls_number_reflns 2090
_refine_ls_number_restraints 38
_refine_ls_R_factor_all 0.1096
_refine_ls_R_factor_gt 0.0945
_refine_ls_shift/su_max 0.001
_refine_ls_structure_factor_coef Fsqd
_refine_ls_weighting_details 'w = 1/[\s^2^(Fo^2^)+(0.1271P)^2^+0.0000P] where P=(Fo^2^+2Fc^2^)/3'
_refine_ls_weighting_scheme calc
_refine_ls_wR_factor_gt 0.2231
_refine_ls_wR_factor_ref 0.2522
_reflns_number_gt 1471
_reflns_number_total 2090
_reflns_threshold_expression F^2^>2.0\s(F^2^)
_cod_data_source_file c5dt04865f2.cif
_cod_data_source_block Crystal4
_cod_depositor_comments 'Adding full bibliography for 7037912--7037917.cif.'
_cod_original_cell_volume 1214.84(11)
_cod_database_code 7037915
_shelxl_res_file
;

    shelxl.res created by SHELXL-2014/7

TITL pIBACuPyH2O
CELL  1.54187 15.40240 5.83214 15.42550 90.00000 118.75000 90.00000
ZERR  2 0.00072 0.00031 0.00072 0.00000 0.00380 0.00000
LATT -2
SYMM    -X,    +Y,    -Z
SFAC C H CU I N O
UNIT 48 40 2 4 4 10
L.S. 20
FMAP 2
PLAN -10
WPDB -2
HTAB
BOND $H
CONF
LIST 4
TEMP -173.0
ACTA
SIZE 0.200 0.100 0.010
DELU 0.0100 0.0100 C2 C3 C4 C5 C6 C7
SIMU 0.0200 0.0800 C2 C3 C4
DELU 0.0060 0.0100 N1 C8 C9 C10 C11 C12
DELU 0.0060 0.0060 Cu1 N1
WGHT    0.127100
FVAR       0.31300
I1    4    1.170311   -0.445168   -0.474322    11.00000    0.06639    0.05118 =
         0.03710    0.00249    0.03243    0.00654
CU1   3    1.000000   -0.330125    0.000000    10.50000    0.04695    0.03797 =
         0.02273    0.00000    0.01660    0.00000
O1    6    1.011725   -0.352079   -0.120402    11.00000    0.04703    0.03919 =
         0.02495   -0.00365    0.02213   -0.00131
O2    6    1.040549    0.033202   -0.128555    11.00000    0.06212    0.03390 =
         0.02412   -0.01564    0.01789   -0.00037
O3    6    1.000000   -0.708828    0.000000    10.50000    0.05661    0.03587 =
         0.02425    0.00000    0.02398    0.00000
AFIX  83
H3A   2    0.995290   -0.756838    0.048913    11.00000   -1.20000
AFIX   0
N1    5    0.854310   -0.282902   -0.079613    11.00000    0.04911    0.02825 =
         0.01529   -0.01397    0.00740   -0.01949
C1    1    1.037479   -0.169331   -0.153774    11.00000    0.04763    0.06364 =
         0.02760   -0.00520    0.01968   -0.00981
C2    1    1.074990   -0.240533   -0.224996    11.00000    0.05521    0.02130 =
         0.03862   -0.00413    0.02692   -0.00410
C3    1    1.109302   -0.452003   -0.227875    11.00000    0.06040    0.02558 =
         0.04030    0.02164    0.03167    0.01945
AFIX  43
H3    2    1.111986   -0.564587   -0.182140    11.00000   -1.20000
AFIX   0
C4    1    1.140720   -0.509800   -0.295513    11.00000    0.04968    0.02448 =
         0.04279    0.01015    0.02236    0.01876
AFIX  43
H4    2    1.166958   -0.657854   -0.294395    11.00000   -1.20000
AFIX   0
C5    1    1.133249   -0.346799   -0.365587    11.00000    0.05816    0.03890 =
         0.02997   -0.01354    0.02995   -0.00808
C6    1    1.093851   -0.124484   -0.367175    11.00000    0.03675    0.03057 =
         0.03306    0.00695    0.01442    0.00000
AFIX  43
H6    2    1.086534   -0.013254   -0.415223    11.00000   -1.20000
AFIX   0
C7    1    1.066959   -0.078859   -0.295794    11.00000    0.04174    0.04298 =
         0.02794    0.01848    0.01503    0.01316
AFIX  43
H7    2    1.041785    0.069009   -0.294405    11.00000   -1.20000
AFIX   0
C8    1    0.789088   -0.433093   -0.078077    11.00000    0.05019    0.03755 =
         0.03645    0.00663    0.02813   -0.00303
AFIX  43
H8    2    0.814296   -0.561978   -0.035453    11.00000   -1.20000
AFIX   0
C9    1    0.686761   -0.411927   -0.135040    11.00000    0.04679    0.03756 =
         0.03935   -0.01975    0.02947   -0.02062
AFIX  43
H9    2    0.643762   -0.527497   -0.134087    11.00000   -1.20000
AFIX   0
C10   1    0.649701   -0.219841   -0.192546    11.00000    0.04044    0.07719 =
         0.01407   -0.00541    0.01670    0.00170
AFIX  43
H10   2    0.580223   -0.198119   -0.231031    11.00000   -1.20000
AFIX   0
C11   1    0.712407   -0.064035   -0.193749    11.00000    0.06674    0.02835 =
         0.04250    0.01752    0.03470    0.02399
AFIX  43
H11   2    0.686748    0.064239   -0.236670    11.00000   -1.20000
AFIX   0
C12   1    0.812781   -0.083409   -0.134911    11.00000    0.06291    0.03557 =
         0.01145   -0.00533    0.00987   -0.02926
AFIX  43
H12   2    0.854698    0.039667   -0.131545    11.00000   -1.20000
AFIX   0
HKLF 4
 
REM  pIBACuPyH2O
REM R1 =  0.0945 for    1471 Fo > 4sig(Fo)  and  0.1096 for all    2090 data
REM    155 parameters refined using     38 restraints
 
END  
     
WGHT      0.1256      0.0000 

REM Instructions for potential hydrogen bonds
EQIV $1 -x+2, y-1, -z
HTAB O3 O2_$1
EQIV $2 x, y+1, z
HTAB C12 O3_$2

REM Highest difference peak  2.268,  deepest hole -2.893,  1-sigma level  0.280
Q1    1   1.1422 -0.4439 -0.4270  11.00000  0.05    2.27
Q2    1   1.1952 -0.4438 -0.5196  11.00000  0.05    1.92
Q3    1   1.2773 -0.4416 -0.3928  11.00000  0.05    1.43
Q4    1   1.0655 -0.4474 -0.5571  11.00000  0.05    1.34
Q5    1   1.0209 -0.3294 -0.0492  11.00000  0.05    1.12
Q6    1   1.1609 -0.5794 -0.5286  11.00000  0.05    1.10
Q7    1   1.1618 -0.3173 -0.5275  11.00000  0.05    1.05
Q8    1   1.0998 -0.2566 -0.4915  11.00000  0.05    0.96
Q9    1   1.1840 -0.3112 -0.4191  11.00000  0.05    0.94
Q10   1   1.2386 -0.6366 -0.4577  11.00000  0.05    0.90
;

loop_
_symmetry_equiv_pos_site_id
_space_group_symop_operation_xyz
1 +X,+Y,+Z
2 -X,+Y,-Z
3 1/2+X,1/2+Y,1/2+Z
4 1/2-X,1/2+Y,1/2-Z

loop_
_atom_site_label
_atom_site_type_symbol
_atom_site_fract_x
_atom_site_fract_y
_atom_site_fract_z
_atom_site_U_iso_or_equiv
_atom_site_adp_type
_atom_site_occupancy
_atom_site_site_symmetry_multiplicity
_atom_site_calc_flag
_atom_site_refinement_flags
I1 I 0.67031(12) 0.0548(5) 0.02568(10) 0.0484(6) Uani 1 4 d .
Cu1 Cu 0.5 0.1699(10) 0.5 0.0359(13) Uani 1 2 d .
O1 O 0.5117(13) 0.148(3) 0.3796(12) 0.035(4) Uani 1 4 d .
O2 O 0.5405(13) 0.533(4) 0.3714(11) 0.041(5) Uani 1 4 d .
O3 O 0.5 -0.209(5) 0.5 0.037(6) Uani 1 2 d .
N1 N 0.3543(16) 0.217(4) 0.4204(14) 0.034(4) Uani 1 4 d .
C1 C 0.537(2) 0.331(6) 0.346(2) 0.046(8) Uani 1 4 d .
C2 C 0.575(2) 0.259(5) 0.275(2) 0.037(5) Uani 1 4 d .
C3 C 0.6093(19) 0.048(6) 0.2721(17) 0.039(5) Uani 1 4 d .
C4 C 0.6407(19) -0.010(4) 0.2045(19) 0.039(6) Uani 1 4 d .
C5 C 0.633(2) 0.153(5) 0.1344(18) 0.039(6) Uani 1 4 d .
C6 C 0.5938(19) 0.376(5) 0.1328(19) 0.034(5) Uani 1 4 d .
C7 C 0.5670(19) 0.421(5) 0.2042(18) 0.038(6) Uani 1 4 d .
C8 C 0.2891(17) 0.067(7) 0.4219(16) 0.038(5) Uani 1 4 d .
C9 C 0.1868(18) 0.088(5) 0.3650(18) 0.038(6) Uani 1 4 d .
C10 C 0.150(2) 0.280(6) 0.3075(17) 0.042(6) Uani 1 4 d .
C11 C 0.212(2) 0.436(5) 0.306(2) 0.042(6) Uani 1 4 d .
C12 C 0.313(2) 0.417(5) 0.3651(16) 0.040(6) Uani 1 4 d .
H3A H 0.49529 -0.25684 0.54891 0.0444 Uiso 1 4 calc R
H3 H 0.61199 -0.06459 0.31786 0.0468 Uiso 1 4 calc R
H4 H 0.66696 -0.15785 0.2056 0.0467 Uiso 1 4 calc R
H6 H 0.58653 0.48675 0.08478 0.0413 Uiso 1 4 calc R
H7 H 0.54179 0.56901 0.2056 0.0459 Uiso 1 4 calc R
H8 H 0.3143 -0.06198 0.46455 0.0460 Uiso 1 4 calc R
H9 H 0.14376 -0.0275 0.36591 0.0451 Uiso 1 4 calc R
H10 H 0.08022 0.30188 0.26897 0.0509 Uiso 1 4 calc R
H11 H 0.18675 0.56424 0.26333 0.0508 Uiso 1 4 calc R
H12 H 0.3547 0.53967 0.36846 0.0480 Uiso 1 4 calc R

loop_
_atom_site_aniso_label
_atom_site_aniso_U_11
_atom_site_aniso_U_22
_atom_site_aniso_U_33
_atom_site_aniso_U_12
_atom_site_aniso_U_13
_atom_site_aniso_U_23
I1 0.0664(11) 0.0512(11) 0.0371(9) 0.0065(12) 0.0324(8) 0.0025(10)
Cu1 0.047(3) 0.038(3) 0.023(2) 0.0000 0.017(2) 0.0000
O1 0.047(10) 0.039(11) 0.025(8) -0.001(9) 0.022(7) -0.004(8)
O2 0.062(11) 0.034(11) 0.024(7) -0.000(11) 0.018(7) -0.016(10)
O3 0.057(17) 0.036(16) 0.024(12) 0.0000 0.024(12) 0.0000
N1 0.049(7) 0.028(10) 0.015(9) -0.019(8) 0.007(7) -0.014(7)
C1 0.048(17) 0.06(2) 0.028(14) -0.010(16) 0.020(13) -0.005(15)
C2 0.055(14) 0.021(11) 0.039(12) -0.004(11) 0.027(11) -0.004(9)
C3 0.060(12) 0.026(9) 0.040(10) 0.019(12) 0.032(9) 0.022(11)
C4 0.050(13) 0.024(13) 0.043(12) 0.019(11) 0.022(10) 0.010(9)
C5 0.058(16) 0.039(13) 0.030(12) -0.008(13) 0.030(12) -0.014(10)
C6 0.037(14) 0.031(12) 0.033(13) 0.000(11) 0.014(10) 0.007(11)
C7 0.042(14) 0.043(14) 0.028(12) 0.013(13) 0.015(10) 0.018(10)
C8 0.050(10) 0.038(13) 0.036(12) -0.003(12) 0.028(9) 0.007(14)
C9 0.047(9) 0.038(16) 0.039(12) -0.021(12) 0.029(9) -0.020(10)
C10 0.040(12) 0.077(19) 0.014(11) 0.002(11) 0.017(10) -0.005(11)
C11 0.067(12) 0.028(14) 0.043(15) 0.024(11) 0.035(11) 0.018(12)
C12 0.063(12) 0.036(12) 0.011(11) -0.029(12) 0.010(10) -0.005(8)

loop_
_atom_type_symbol
_atom_type_description
_atom_type_scat_dispersion_real
_atom_type_scat_dispersion_imag
_atom_type_scat_source
C C 0.0181 0.0091
;
International Tables for Crystallography
(Vol. C, Tables 4.2.6.8 and 6.1.1.4)
;
H H 0.0000 0.0000
;
International Tables for Crystallography
(Vol. C, Table 6.1.1.4)
;
Cu Cu -1.9646 0.5888
;
International Tables for Crystallography
(Vol. C, Tables 4.2.6.8 and 6.1.1.4)
;
I I -0.3257 6.8362
;
International Tables for Crystallography
(Vol. C, Tables 4.2.6.8 and 6.1.1.4)
;
N N 0.0311 0.0180
;
International Tables for Crystallography
(Vol. C, Tables 4.2.6.8 and 6.1.1.4)
;
O O 0.0492 0.0322
;
International Tables for Crystallography
(Vol. C, Tables 4.2.6.8 and 6.1.1.4)
;

loop_
_geom_angle_atom_site_label_1
_geom_angle_atom_site_label_2
_geom_angle_atom_site_label_3
_geom_angle
_geom_angle_publ_flag
_geom_angle_site_symmetry_1
_geom_angle_site_symmetry_3
O1 Cu1 O1 172.5(9) yes . 2_656
O1 Cu1 O3 86.2(6) yes . .
O1 Cu1 N1 90.8(9) yes . .
O1 Cu1 N1 90.2(9) yes . 2_656
O1 Cu1 O3 86.2(6) yes 2_656 .
O1 Cu1 N1 90.2(9) yes 2_656 .
O1 Cu1 N1 90.8(9) yes 2_656 2_656
O3 Cu1 N1 97.9(6) yes . .
O3 Cu1 N1 97.9(6) yes . 2_656
N1 Cu1 N1 164.1(9) yes . 2_656
Cu1 O1 C1 119.9(19) yes . .
Cu1 N1 C8 122.0(17) yes . .
Cu1 N1 C12 122.6(19) yes . .
C8 N1 C12 115(2) yes . .
O1 C1 O2 128(3) yes . .
O1 C1 C2 110(3) yes . .
O2 C1 C2 121(3) yes . .
C1 C2 C3 124(3) yes . .
C1 C2 C7 117(3) yes . .
C3 C2 C7 119(3) yes . .
C2 C3 C4 122(3) yes . .
C3 C4 C5 119(3) yes . .
I1 C5 C4 119(2) yes . .
I1 C5 C6 121(2) yes . .
C4 C5 C6 120(3) yes . .
C5 C6 C7 117(3) yes . .
C2 C7 C6 123(3) yes . .
N1 C8 C9 124(3) yes . .
C8 C9 C10 118(3) yes . .
C9 C10 C11 119(3) yes . .
C10 C11 C12 122(3) yes . .
N1 C12 C11 121(3) yes . .
Cu1 O3 H3A 109.409 no . .
Cu1 O3 H3A 109.409 no . 2_656
H3A O3 H3A 141.183 no . 2_656
C2 C3 H3 118.999 no . .
C4 C3 H3 118.975 no . .
C3 C4 H4 120.456 no . .
C5 C4 H4 120.435 no . .
C5 C6 H6 121.584 no . .
C7 C6 H6 121.590 no . .
C2 C7 H7 118.481 no . .
C6 C7 H7 118.474 no . .
N1 C8 H8 117.942 no . .
C9 C8 H8 117.942 no . .
C8 C9 H9 120.882 no . .
C10 C9 H9 120.878 no . .
C9 C10 H10 120.423 no . .
C11 C10 H10 120.432 no . .
C10 C11 H11 119.029 no . .
C12 C11 H11 119.035 no . .
N1 C12 H12 119.640 no . .
C11 C12 H12 119.642 no . .

loop_
_geom_bond_atom_site_label_1
_geom_bond_atom_site_label_2
_geom_bond_distance
_geom_bond_publ_flag
_geom_bond_site_symmetry_2
I1 C5 2.09(3) yes .
Cu1 O1 1.95(2) yes .
Cu1 O1 1.95(2) yes 2_656
Cu1 O3 2.21(3) yes .
Cu1 N1 1.99(2) yes .
Cu1 N1 1.99(2) yes 2_656
O1 C1 1.32(4) yes .
O2 C1 1.24(4) yes .
N1 C8 1.34(4) yes .
N1 C12 1.40(3) yes .
C1 C2 1.52(6) yes .
C2 C3 1.35(5) yes .
C2 C7 1.40(4) yes .
C3 C4 1.39(5) yes .
C4 C5 1.40(4) yes .
C5 C6 1.43(4) yes .
C6 C7 1.38(5) yes .
C8 C9 1.39(3) yes .
C9 C10 1.37(4) yes .
C10 C11 1.33(5) yes .
C11 C12 1.37(4) yes .
O3 H3A 0.840 no .
O3 H3A 0.840 no 2_656
C3 H3 0.950 no .
C4 H4 0.950 no .
C6 H6 0.950 no .
C7 H7 0.950 no .
C8 H8 0.950 no .
C9 H9 0.950 no .
C10 H10 0.950 no .
C11 H11 0.950 no .
C12 H12 0.950 no .

loop_
_geom_contact_atom_site_label_1
_geom_contact_atom_site_label_2
_geom_contact_distance
_geom_contact_publ_flag
_geom_contact_site_symmetry_2
Cu1 O2 3.16(2) no .
Cu1 O2 3.16(2) no 2_656
Cu1 C1 2.86(4) no 2_656
Cu1 C8 2.93(3) no 2_656
Cu1 C12 2.99(3) no 2_656
O1 C3 2.78(4) no .
O1 C7 3.58(4) no .
O1 C8 3.16(2) no 2_656
O1 C12 3.35(4) no .
O2 N1 3.37(3) no 2_656
O2 C7 2.87(4) no .
O2 C12 3.53(4) no .
O3 C8 3.29(3) no .
O3 C8 3.29(3) no 2_656
N1 C1 3.58(5) no .
N1 C1 3.23(3) no 2_656
N1 C10 2.80(3) no .
C2 C5 2.79(5) no .
C3 C6 2.80(4) no .
C4 C7 2.76(4) no .
C8 C11 2.68(4) no .
C9 C12 2.73(4) no .
O1 C10 3.49(3) no 4_545
O1 C11 3.48(3) no 4_545
O2 O3 2.79(3) no 1_565
O2 C10 3.24(3) no 4_555
O3 O2 2.79(3) no 1_545
O3 O2 2.79(3) no 2_646
O3 C12 3.41(3) no 1_545
O3 C12 3.41(3) no 2_646
N1 C11 3.54(4) no 4_545
C4 C7 3.51(4) no 1_545
C7 C4 3.51(4) no 1_565
C8 C11 3.59(5) no 4_545
C10 O1 3.49(3) no 4_555
C10 O2 3.24(3) no 4_545
C11 O1 3.48(3) no 4_555
C11 N1 3.54(4) no 4_555
C11 C8 3.59(5) no 4_555
C12 O3 3.41(3) no 1_565
I1 H4 3.0629 no .
I1 H6 3.1581 no .
Cu1 H8 2.9672 no .
Cu1 H8 2.9672 no 2_656
Cu1 H12 3.0672 no .
Cu1 H12 3.0672 no 2_656
O1 H3A 2.6296 no 2_656
O1 H3 2.4986 no .
O1 H8 2.8743 no 2_656
O1 H12 3.2709 no .
O2 H7 2.5759 no .
O2 H12 2.8410 no .
O2 H12 3.5320 no 2_656
O3 H8 2.7768 no .
O3 H8 2.7768 no 2_656
N1 H3A 3.4849 no .
N1 H3A 3.4893 no 2_656
N1 H9 3.2614 no .
N1 H11 3.2580 no .
C1 H3 2.7029 no .
C1 H7 2.6040 no .
C1 H8 3.5447 no 2_656
C1 H12 3.2338 no .
C2 H4 3.2458 no .
C2 H6 3.3015 no .
C3 H7 3.2157 no .
C4 H6 3.3182 no .
C5 H3 3.2588 no .
C5 H7 3.2495 no .
C6 H4 3.3149 no .
C7 H3 3.2264 no .
C8 H3A 3.3918 no .
C8 H10 3.2392 no .
C8 H12 3.1789 no .
C9 H11 3.1890 no .
C10 H8 3.2205 no .
C10 H12 3.2074 no .
C11 H9 3.1949 no .
C12 H8 3.1796 no .
C12 H10 3.2199 no .
H3A H3 3.3879 no 2_656
H3A H8 2.6956 no .
H3A H8 3.2437 no 2_656
H3 H4 2.3285 no .
H3 H8 2.9815 no 2_656
H6 H7 2.3268 no .
H8 H9 2.3261 no .
H9 H10 2.3401 no .
H10 H11 2.2756 no .
H11 H12 2.3036 no .
I1 H8 3.5797 no 3_554
I1 H9 3.3474 no 3_554
Cu1 H3A 3.4358 no 1_565
Cu1 H3A 3.4358 no 2_666
O1 H10 2.8650 no 4_545
O1 H11 2.8214 no 4_545
O2 H3A 3.3638 no 1_565
O2 H3A 1.9915 no 2_666
O2 H3 2.8760 no 1_565
O2 H8 3.3959 no 2_666
O2 H9 3.4045 no 4_555
O2 H10 2.5944 no 4_555
O3 H12 2.6279 no 1_545
O3 H12 2.6279 no 2_646
N1 H11 2.7390 no 4_545
C1 H3A 3.0731 no 2_666
C1 H9 3.2245 no 4_555
C1 H10 3.5856 no 4_545
C1 H10 3.3012 no 4_555
C1 H11 3.4035 no 4_545
C2 H9 3.2519 no 4_555
C2 H10 3.4260 no 4_545
C3 H7 2.9853 no 1_545
C3 H10 3.0336 no 4_545
C4 H4 3.3105 no 4_655
C4 H6 3.3534 no 1_545
C4 H7 2.8951 no 1_545
C5 H4 3.0771 no 4_655
C6 H4 2.9527 no 1_565
C6 H4 3.3150 no 4_655
C6 H6 3.2305 no 2_655
C7 H3 3.3735 no 1_565
C7 H4 2.8931 no 1_565
C7 H9 2.9011 no 4_555
C7 H10 3.3381 no 4_555
C8 H11 3.0541 no 4_545
C8 H12 3.4581 no 1_545
C9 H7 3.1469 no 4_545
C9 H11 3.4338 no 1_545
C9 H11 3.3823 no 4_545
C9 H12 3.3526 no 4_545
C10 H3A 3.5332 no 3_454
C10 H7 3.1120 no 4_545
C10 H11 3.4306 no 4_545
C10 H12 3.0262 no 4_545
C11 H9 3.5626 no 1_565
C11 H11 3.1414 no 4_545
C11 H12 3.3157 no 4_545
C12 H3A 3.4499 no 1_565
C12 H3A 3.2177 no 2_666
C12 H8 3.4012 no 1_565
C12 H11 2.8567 no 4_545
H3A Cu1 3.4358 no 1_545
H3A O2 3.3638 no 1_545
H3A O2 1.9915 no 2_646
H3A C1 3.0731 no 2_646
H3A C10 3.5332 no 3_545
H3A C12 3.4499 no 1_545
H3A C12 3.2177 no 2_646
H3A H10 3.0133 no 3_545
H3A H12 2.8368 no 1_545
H3A H12 2.3534 no 2_646
H3 O2 2.8760 no 1_545
H3 C7 3.3735 no 1_545
H3 H7 2.6330 no 1_545
H3 H10 2.7112 no 4_545
H4 C4 3.3105 no 4_645
H4 C5 3.0771 no 4_645
H4 C6 2.9527 no 1_545
H4 C6 3.3150 no 4_645
H4 C7 2.8931 no 1_545
H4 H6 2.6615 no 1_545
H4 H7 2.5009 no 1_545
H6 C4 3.3534 no 1_565
H6 C6 3.2305 no 2_655
H6 H4 2.6615 no 1_565
H6 H6 2.6906 no 2_655
H7 C3 2.9853 no 1_565
H7 C4 2.8951 no 1_565
H7 C9 3.1469 no 4_555
H7 C10 3.1121 no 4_555
H7 H3 2.6330 no 1_565
H7 H4 2.5009 no 1_565
H7 H9 2.5824 no 4_555
H7 H10 2.4978 no 4_555
H8 I1 3.5797 no 3_445
H8 O2 3.3959 no 2_646
H8 C12 3.4012 no 1_545
H8 H11 3.5185 no 1_545
H8 H11 3.5838 no 4_545
H8 H12 2.9781 no 1_545
H9 I1 3.3474 no 3_445
H9 O2 3.4045 no 4_545
H9 C1 3.2245 no 4_545
H9 C2 3.2519 no 4_545
H9 C7 2.9011 no 4_545
H9 C11 3.5626 no 1_545
H9 H7 2.5824 no 4_545
H9 H11 3.1015 no 1_545
H10 O1 2.8650 no 4_555
H10 O2 2.5944 no 4_545
H10 C1 3.3012 no 4_545
H10 C1 3.5856 no 4_555
H10 C2 3.4260 no 4_555
H10 C3 3.0336 no 4_555
H10 C7 3.3381 no 4_545
H10 H3A 3.0133 no 3_454
H10 H3 2.7112 no 4_555
H10 H7 2.4978 no 4_545
H10 H12 3.1435 no 4_545
H11 O1 2.8214 no 4_555
H11 N1 2.7390 no 4_555
H11 C1 3.4035 no 4_555
H11 C8 3.0541 no 4_555
H11 C9 3.4338 no 1_565
H11 C9 3.3823 no 4_555
H11 C10 3.4306 no 4_555
H11 C11 3.1414 no 4_555
H11 C12 2.8567 no 4_555
H11 H8 3.5185 no 1_565
H11 H8 3.5838 no 4_555
H11 H9 3.1015 no 1_565
H11 H12 3.5569 no 4_545
H11 H12 3.3136 no 4_555
H12 O3 2.6279 no 1_565
H12 C8 3.4581 no 1_565
H12 C9 3.3526 no 4_555
H12 C10 3.0262 no 4_555
H12 C11 3.3157 no 4_555
H12 H3A 2.8368 no 1_565
H12 H3A 2.3534 no 2_666
H12 H8 2.9781 no 1_565
H12 H10 3.1435 no 4_555
H12 H11 3.3136 no 4_545
H12 H11 3.5569 no 4_555

loop_
_geom_hbond_atom_site_label_D
_geom_hbond_atom_site_label_H
_geom_hbond_atom_site_label_A
_geom_hbond_site_symmetry_H
_geom_hbond_site_symmetry_A
_geom_hbond_distance_DA
_geom_hbond_distance_DH
_geom_hbond_distance_HA
_geom_hbond_angle_DHA
_geom_hbond_publ_flag
O3 H3A O2 . 2_646 2.79(3) 0.840 1.992 158.1 no
O3 H3A O2 2_656 1_545 2.79(3) 0.840 1.992 158.1 no

loop_
_geom_torsion_atom_site_label_1
_geom_torsion_atom_site_label_2
_geom_torsion_atom_site_label_3
_geom_torsion_atom_site_label_4
_geom_torsion
_geom_torsion_publ_flag
_geom_torsion_site_symmetry_1
_geom_torsion_site_symmetry_3
_geom_torsion_site_symmetry_4
O3 Cu1 O1 C1 -165.4(12) no . . .
O1 Cu1 N1 C8 116.5(17) no . . .
O1 Cu1 N1 C12 -68.6(17) no . . .
N1 Cu1 O1 C1 96.7(13) no . . .
O1 Cu1 N1 C8 -56.1(17) no . 2_656 2_656
O1 Cu1 N1 C12 118.9(17) no . 2_656 2_656
N1 Cu1 O1 C1 -67.5(13) no 2_656 . .
O3 Cu1 O1 C1 -165.4(12) no . 2_656 2_656
O1 Cu1 N1 C8 -56.1(17) no 2_656 . .
O1 Cu1 N1 C12 118.9(17) no 2_656 . .
N1 Cu1 O1 C1 -67.5(13) no . 2_656 2_656
O1 Cu1 N1 C8 116.5(17) no 2_656 2_656 2_656
O1 Cu1 N1 C12 -68.6(17) no 2_656 2_656 2_656
N1 Cu1 O1 C1 96.7(13) no 2_656 2_656 2_656
O3 Cu1 N1 C8 30.2(17) no . . .
O3 Cu1 N1 C12 -154.9(15) no . . .
O3 Cu1 N1 C8 30.2(17) no . 2_656 2_656
O3 Cu1 N1 C12 -154.9(15) no . 2_656 2_656
Cu1 O1 C1 O2 -13(4) no . . .
Cu1 O1 C1 C2 161.2(11) no . . .
Cu1 N1 C8 C9 -177.6(18) no . . .
Cu1 N1 C12 C11 175.7(17) no . . .
C8 N1 C12 C11 -9(4) no . . .
C12 N1 C8 C9 7(4) no . . .
O1 C1 C2 C3 -21(3) no . . .
O1 C1 C2 C7 154.6(19) no . . .
O2 C1 C2 C3 154(2) no . . .
O2 C1 C2 C7 -31(3) no . . .
C1 C2 C3 C4 179(2) no . . .
C1 C2 C7 C6 -177(2) no . . .
C3 C2 C7 C6 -1(4) no . . .
C7 C2 C3 C4 3(4) no . . .
C2 C3 C4 C5 -2(3) no . . .
C3 C4 C5 I1 -175.1(18) no . . .
C3 C4 C5 C6 0(3) no . . .
I1 C5 C6 C7 176.8(14) no . . .
C4 C5 C6 C7 2(3) no . . .
C5 C6 C7 C2 -1(3) no . . .
N1 C8 C9 C10 -4(5) no . . .
C8 C9 C10 C11 2(4) no . . .
C9 C10 C11 C12 -4(5) no . . .
C10 C11 C12 N1 8(5) no . . .
